data_8105929
loop_
_publ_author_name
'Ayom, Gwaza E.'
'Khan, Malik D.'
'Zamisa, Sizwe J.'
'Revaprasadu, Neerish'

_publ_section_title
;
 Crystal structure of 4-ethylpiperazine-1-carbothioic
 dithioperoxyanhydride, C14H26N4S4
;
_journal_issue 5
_journal_name_full 'Zeitschrift f\"ur Kristallographie - New Crystal Structures'
_journal_page_first 1035
_journal_page_last 1036
_journal_paper_doi 10.1515/ncrs-2019-0246
_journal_volume 234
_journal_year 2019
_chemical_formula_moiety 'C14 H26 N4 S4'
_chemical_formula_sum 'C14 H26 N4 S4'
_chemical_formula_weight 378.63
_space_group_crystal_system monoclinic
_space_group_IT_number 15
_space_group_name_Hall '-C 2yc'
_space_group_name_H-M_alt 'C 1 2/c 1'
_atom_sites_solution_hydrogens geom
_atom_sites_solution_primary direct
_cell_angle_alpha 90
_cell_angle_beta 103.9130(10)
_cell_angle_gamma 90
_cell_formula_units_Z 4
_cell_length_a 16.9951(10)
_cell_length_b 11.4397(7)
_cell_length_c 9.7678(6)
_cell_measurement_reflns_used 9617
_cell_measurement_temperature 100(2)
_cell_measurement_theta_max 28.43
_cell_measurement_theta_min 2.84
_cell_volume 1843.33(19)
_computing_cell_refinement 'COSMO (Bruker, V1.61, 2009)'
_computing_data_collection 'COSMO (Bruker, V1.61, 2009)'
_computing_data_reduction 'SAINT (Bruker)'
_computing_molecular_graphics 'Olex2 (Dolomanov et al., 2009)'
_computing_publication_material 'Olex2 (Dolomanov et al., 2009)'
_computing_structure_refinement 'ShelXL (Sheldrick, 2015)'
_computing_structure_solution 'ShelXS-2013 (Sheldrick, 2008)'
_diffrn_ambient_temperature 100.0
_diffrn_detector 'Bruker APEX2 area detector'
_diffrn_detector_area_resol_mean 7.9
_diffrn_detector_type 'CCD area detector'
_diffrn_measured_fraction_theta_full 1.000
_diffrn_measured_fraction_theta_max 0.997
_diffrn_measurement_device 'three-circle diffractometer'
_diffrn_measurement_device_type 'Bruker SMART APEX2 area detector'
_diffrn_measurement_method '\w and \f scans'
_diffrn_radiation_monochromator graphite
_diffrn_radiation_probe x-ray
_diffrn_radiation_type MoK\a
_diffrn_radiation_wavelength 0.71073
_diffrn_reflns_av_R_equivalents 0.0127
_diffrn_reflns_av_unetI/netI 0.0090
_diffrn_reflns_Laue_measured_fraction_full 1.000
_diffrn_reflns_Laue_measured_fraction_max 0.997
_diffrn_reflns_limit_h_max 11
_diffrn_reflns_limit_h_min -22
_diffrn_reflns_limit_k_max 14
_diffrn_reflns_limit_k_min -15
_diffrn_reflns_limit_l_max 13
_diffrn_reflns_limit_l_min -12
_diffrn_reflns_number 10800
_diffrn_reflns_point_group_measured_fraction_full 1.000
_diffrn_reflns_point_group_measured_fraction_max 0.997
_diffrn_reflns_theta_full 25.242
_diffrn_reflns_theta_max 28.391
_diffrn_reflns_theta_min 2.166
_diffrn_source 'sealed X-ray tube'
_diffrn_source_type 'sealed X-ray tube'
_diffrn_standards_number 0
_exptl_absorpt_coefficient_mu 0.517
_exptl_absorpt_correction_T_max 0.7457
_exptl_absorpt_correction_T_min 0.7106
_exptl_absorpt_correction_type multi-scan
_exptl_absorpt_process_details 'SADABS (Bruker)'
_exptl_crystal_colour yellow
_exptl_crystal_colour_primary yellow
_exptl_crystal_density_diffrn 1.364
_exptl_crystal_density_meas .
_exptl_crystal_description block
_exptl_crystal_F_000 808
_exptl_crystal_size_max 0.37
_exptl_crystal_size_mid 0.22
_exptl_crystal_size_min 0.15
_refine_diff_density_max 0.378
_refine_diff_density_min -0.207
_refine_diff_density_rms 0.052
_refine_ls_extinction_coef .
_refine_ls_extinction_method none
_refine_ls_goodness_of_fit_ref 1.045
_refine_ls_hydrogen_treatment constr
_refine_ls_matrix_type full
_refine_ls_number_parameters 101
_refine_ls_number_reflns 2308
_refine_ls_number_restraints 1
_refine_ls_restrained_S_all 1.046
_refine_ls_R_factor_all 0.0209
_refine_ls_R_factor_gt 0.0200
_refine_ls_shift/su_max 0.002
_refine_ls_shift/su_mean 0.000
_refine_ls_structure_factor_coef Fsqd
_refine_ls_weighting_details 'w=1/[\s^2^(Fo^2^)+(0.0308P)^2^+1.1777P] where P=(Fo^2^+2Fc^2^)/3'
_refine_ls_weighting_scheme calc
_refine_ls_wR_factor_gt 0.0545
_refine_ls_wR_factor_ref 0.0553
_reflns_Friedel_coverage 0.000
_reflns_Friedel_fraction_full .
_reflns_Friedel_fraction_max .
_reflns_number_gt 2209
_reflns_number_total 2308
_reflns_threshold_expression 'I > 2\s(I)'
_cod_data_source_file suppl_ncrs-2019-0246_suppl.cif
_cod_data_source_block 4EPC
_cod_database_code 8105929
_shelx_space_group_comment
;
The symmetry employed for this shelxl refinement is uniquely defined
by the following loop, which should always be used as a source of
symmetry information in preference to the above space-group names.
They are only intended as comments.
;
_shelx_estimated_absorpt_t_max 0.926
_shelx_estimated_absorpt_t_min 0.832
_olex2_refinement_description
;
1. Fixed Uiso
 At 1.2 times of:
  All C(H,H) groups
 At 1.5 times of:
  All C(H,H,H) groups
2. Rigid bond restraints
 S1, C5
 with sigma for 1-2 distances of 0.001 and sigma for 1-3 distances of 0.001
3.a Secondary CH2 refined with riding coordinates:
 C2(H2A,H2B), C3(H3A,H3B), C4(H4A,H4B), C6(H6A,H6B), C7(H7A,H7B)
3.b Idealised Me refined as rotating group:
 C1(H1A,H1B,H1C)
;
_olex2_submission_special_instructions 'No special instructions were received'

loop_
_space_group_symop_operation_xyz
'x, y, z'
'-x, y, -z+1/2'
'x+1/2, y+1/2, z'
'-x+1/2, y+1/2, -z+1/2'
'-x, -y, -z'
'x, -y, z-1/2'
'-x+1/2, -y+1/2, -z'
'x+1/2, -y+1/2, z-1/2'

loop_
_atom_site_label
_atom_site_type_symbol
_atom_site_fract_x
_atom_site_fract_y
_atom_site_fract_z
_atom_site_U_iso_or_equiv
_atom_site_adp_type
_atom_site_occupancy
_atom_site_site_symmetry_order
_atom_site_calc_flag
_atom_site_refinement_flags_posn
_atom_site_refinement_flags_adp
_atom_site_refinement_flags_occupancy
_atom_site_disorder_assembly
_atom_site_disorder_group
S1 S 0.89363(2) 0.71200(2) 0.10142(2) 0.01718(7) Uani 1 1 d . U . . .
S2 S 0.96140(2) 0.51976(2) 0.31315(2) 0.01490(7) Uani 1 1 d . . . . .
N1 N 0.68171(4) 0.61248(6) 0.40719(8) 0.01417(15) Uani 1 1 d . . . . .
N2 N 0.82653(4) 0.63573(6) 0.30597(8) 0.01385(15) Uani 1 1 d . . . . .
C1 C 0.54521(6) 0.65707(10) 0.44411(11) 0.0240(2) Uani 1 1 d . . . . .
H1A H 0.567736 0.687977 0.539026 0.036 Uiso 1 1 calc GR . . . .
H1B H 0.492018 0.622163 0.439901 0.036 Uiso 1 1 calc GR . . . .
H1C H 0.539340 0.720723 0.375251 0.036 Uiso 1 1 calc GR . . . .
C2 C 0.60184(5) 0.56457(8) 0.41026(10) 0.01887(18) Uani 1 1 d . . . . .
H2A H 0.609009 0.501810 0.481982 0.023 Uiso 1 1 calc R . . . .
H2B H 0.576840 0.529416 0.317370 0.023 Uiso 1 1 calc R . . . .
C3 C 0.74288(6) 0.52018(8) 0.42839(10) 0.01782(18) Uani 1 1 d . . . . .
H3A H 0.729263 0.463850 0.349261 0.021 Uiso 1 1 calc R . . . .
H3B H 0.743254 0.477517 0.516721 0.021 Uiso 1 1 calc R . . . .
C4 C 0.82614(5) 0.57178(9) 0.43667(9) 0.01782(18) Uani 1 1 d . . . . .
H4A H 0.840784 0.625611 0.518206 0.021 Uiso 1 1 calc R . . . .
H4B H 0.866962 0.508388 0.450809 0.021 Uiso 1 1 calc R . . . .
C5 C 0.88593(5) 0.63073(7) 0.23756(9) 0.01258(16) Uani 1 1 d . U . . .
C6 C 0.76170(5) 0.72410(7) 0.27127(10) 0.01531(17) Uani 1 1 d . . . . .
H6A H 0.759532 0.757006 0.176696 0.018 Uiso 1 1 calc R . . . .
H6B H 0.773814 0.788662 0.340654 0.018 Uiso 1 1 calc R . . . .
C7 C 0.68001(5) 0.67053(8) 0.27288(9) 0.01506(17) Uani 1 1 d . . . . .
H7A H 0.638227 0.732642 0.256393 0.018 Uiso 1 1 calc R . . . .
H7B H 0.664852 0.613013 0.195272 0.018 Uiso 1 1 calc R . . . .

loop_
_atom_site_aniso_label
_atom_site_aniso_U_11
_atom_site_aniso_U_22
_atom_site_aniso_U_33
_atom_site_aniso_U_23
_atom_site_aniso_U_13
_atom_site_aniso_U_12
S1 0.01700(11) 0.01969(12) 0.01664(12) 0.00530(8) 0.00758(8) 0.00007(8)
S2 0.01215(11) 0.01817(12) 0.01571(11) 0.00322(7) 0.00594(8) 0.00164(7)
N1 0.0107(3) 0.0166(3) 0.0164(4) 0.0011(3) 0.0055(3) -0.0004(3)
N2 0.0125(3) 0.0163(3) 0.0139(3) 0.0033(3) 0.0053(3) 0.0017(3)
C1 0.0144(4) 0.0307(5) 0.0289(5) -0.0066(4) 0.0094(4) -0.0023(4)
C2 0.0132(4) 0.0209(4) 0.0238(4) 0.0005(3) 0.0071(3) -0.0031(3)
C3 0.0162(4) 0.0174(4) 0.0219(4) 0.0053(3) 0.0087(3) 0.0022(3)
C4 0.0136(4) 0.0256(5) 0.0158(4) 0.0076(3) 0.0066(3) 0.0030(3)
C5 0.0114(4) 0.0139(4) 0.0125(4) -0.0007(3) 0.0031(3) -0.0018(3)
C6 0.0140(4) 0.0146(4) 0.0186(4) 0.0029(3) 0.0063(3) 0.0022(3)
C7 0.0130(4) 0.0174(4) 0.0150(4) 0.0010(3) 0.0038(3) 0.0010(3)

loop_
_atom_type_symbol
_atom_type_description
_atom_type_scat_dispersion_real
_atom_type_scat_dispersion_imag
_atom_type_scat_source
C C 0.0033 0.0016 'International Tables Vol C Tables 4.2.6.8 and 6.1.1.4'
H H 0.0000 0.0000 'International Tables Vol C Tables 4.2.6.8 and 6.1.1.4'
N N 0.0061 0.0033 'International Tables Vol C Tables 4.2.6.8 and 6.1.1.4'
S S 0.1246 0.1234 'International Tables Vol C Tables 4.2.6.8 and 6.1.1.4'

loop_
_geom_angle_atom_site_label_1
_geom_angle_atom_site_label_2
_geom_angle_atom_site_label_3
_geom_angle
_geom_angle_site_symmetry_1
_geom_angle_site_symmetry_3
C5 S2 S2 104.52(3) . 2_755
C3 N1 C2 110.88(7) . .
C3 N1 C7 108.34(7) . .
C7 N1 C2 111.58(7) . .
C4 N2 C6 112.41(7) . .
C5 N2 C4 124.91(7) . .
C5 N2 C6 121.75(7) . .
H1A C1 H1B 109.5 . .
H1A C1 H1C 109.5 . .
H1B C1 H1C 109.5 . .
C2 C1 H1A 109.5 . .
C2 C1 H1B 109.5 . .
C2 C1 H1C 109.5 . .
N1 C2 C1 112.39(8) . .
N1 C2 H2A 109.1 . .
N1 C2 H2B 109.1 . .
C1 C2 H2A 109.1 . .
C1 C2 H2B 109.1 . .
H2A C2 H2B 107.9 . .
N1 C3 H3A 109.6 . .
N1 C3 H3B 109.6 . .
N1 C3 C4 110.43(7) . .
H3A C3 H3B 108.1 . .
C4 C3 H3A 109.6 . .
C4 C3 H3B 109.6 . .
N2 C4 C3 110.21(7) . .
N2 C4 H4A 109.6 . .
N2 C4 H4B 109.6 . .
C3 C4 H4A 109.6 . .
C3 C4 H4B 109.6 . .
H4A C4 H4B 108.1 . .
S1 C5 S2 122.10(5) . .
N2 C5 S1 126.32(7) . .
N2 C5 S2 111.58(6) . .
N2 C6 H6A 109.5 . .
N2 C6 H6B 109.5 . .
N2 C6 C7 110.80(7) . .
H6A C6 H6B 108.1 . .
C7 C6 H6A 109.5 . .
C7 C6 H6B 109.5 . .
N1 C7 C6 111.75(7) . .
N1 C7 H7A 109.3 . .
N1 C7 H7B 109.3 . .
C6 C7 H7A 109.3 . .
C6 C7 H7B 109.3 . .
H7A C7 H7B 107.9 . .

loop_
_geom_bond_atom_site_label_1
_geom_bond_atom_site_label_2
_geom_bond_distance
_geom_bond_site_symmetry_2
S1 C5 1.6534(9) .
S2 S2 2.0053(4) 2_755
S2 C5 1.8294(9) .
N1 C2 1.4708(11) .
N1 C3 1.4613(11) .
N1 C7 1.4645(11) .
N2 C4 1.4729(11) .
N2 C5 1.3390(11) .
N2 C6 1.4735(11) .
C1 H1A 0.9800 .
C1 H1B 0.9800 .
C1 H1C 0.9800 .
C1 C2 1.5194(13) .
C2 H2A 0.9900 .
C2 H2B 0.9900 .
C3 H3A 0.9900 .
C3 H3B 0.9900 .
C3 C4 1.5173(12) .
C4 H4A 0.9900 .
C4 H4B 0.9900 .
C6 H6A 0.9900 .
C6 H6B 0.9900 .
C6 C7 1.5211(12) .
C7 H7A 0.9900 .
C7 H7B 0.9900 .

loop_
_geom_torsion_atom_site_label_1
_geom_torsion_atom_site_label_2
_geom_torsion_atom_site_label_3
_geom_torsion_atom_site_label_4
_geom_torsion
_geom_torsion_site_symmetry_1
_geom_torsion_site_symmetry_2
_geom_torsion_site_symmetry_3
_geom_torsion_site_symmetry_4
S2 S2 C5 S1 -4.05(6) 2_755 . . .
S2 S2 C5 N2 175.94(5) 2_755 . . .
N1 C3 C4 N2 -59.15(10) . . . .
N2 C6 C7 N1 54.74(9) . . . .
C2 N1 C3 C4 -175.50(7) . . . .
C2 N1 C7 C6 177.90(7) . . . .
C3 N1 C2 C1 158.37(8) . . . .
C3 N1 C7 C6 -59.76(9) . . . .
C4 N2 C5 S1 -172.62(7) . . . .
C4 N2 C5 S2 7.39(11) . . . .
C4 N2 C6 C7 -51.44(10) . . . .
C5 N2 C4 C3 -137.17(9) . . . .
C5 N2 C6 C7 139.07(8) . . . .
C6 N2 C4 C3 53.73(10) . . . .
C6 N2 C5 S1 -4.48(12) . . . .
C6 N2 C5 S2 175.53(6) . . . .
C7 N1 C2 C1 -80.77(9) . . . .
C7 N1 C3 C4 61.74(9) . . . .
